data_4326577
loop_
_publ_author_name
'Treffly B. Ditri'
'Curtis E. Moore'
'Arnold L. Rheingold'
'Joshua S. Figueroa'

_publ_section_title
;
 Oxidative Decarbonylation of m-Terphenyl Isocyanide Complexes of
 Molybdenum and Tungsten: Precursors to Low-Coordinate Isocyanide
 Complexes
;
_journal_name_full 'Inorganic Chemistry'
_journal_page_first 10448
_journal_page_last 10459
_journal_paper_doi 10.1021/ic2015868
_journal_volume 50
_journal_year 2011
_chemical_formula_sum 'C68 H80 I2 Mo N2'
_chemical_formula_weight 1275.08
_chemical_name_common (eta6-C6H6)MoI2(CNArDipp2)2
_chemical_name_systematic
; 
 ? 
;
_space_group_IT_number 14
_symmetry_cell_setting monoclinic
_symmetry_space_group_name_Hall '-P 2ybc'
_symmetry_space_group_name_H-M 'P 1 21/c 1'
_atom_sites_solution_hydrogens geom
_atom_sites_solution_primary direct
_atom_sites_solution_secondary difmap
_audit_creation_method SHELXL-97
_cell_angle_alpha 90.00
_cell_angle_beta 110.253(7)
_cell_angle_gamma 90.00
_cell_formula_units_Z 4
_cell_length_a 15.891(9)
_cell_length_b 18.193(10)
_cell_length_c 22.629(12)
_cell_measurement_reflns_used 9955
_cell_measurement_temperature 100(2)
_cell_measurement_theta_max 25.36
_cell_measurement_theta_min 2.23
_cell_volume 6138(6)
_computing_cell_refinement 'Bruker SAINT'
_computing_data_collection 'Bruker APEX2'
_computing_data_reduction 'Bruker SAINT'
_computing_molecular_graphics 'Bruker SHELXTL'
_computing_publication_material 'Bruker SHELXTL'
_computing_structure_refinement 'SHELXL-97 (Sheldrick, 2008)'
_computing_structure_solution 'SHELXS-97 (Sheldrick, 2008)'
_diffrn_ambient_temperature 100(2)
_diffrn_measured_fraction_theta_full 1.000
_diffrn_measured_fraction_theta_max 0.990
_diffrn_measurement_device_type 'Bruker APEX-II CCD'
_diffrn_measurement_method '\f and \w scans'
_diffrn_radiation_monochromator graphite
_diffrn_radiation_source 'fine-focus sealed tube'
_diffrn_radiation_type MoK\a
_diffrn_radiation_wavelength 0.71073
_diffrn_reflns_av_R_equivalents 0.0512
_diffrn_reflns_av_sigmaI/netI 0.0502
_diffrn_reflns_limit_h_max 19
_diffrn_reflns_limit_h_min -19
_diffrn_reflns_limit_k_max 21
_diffrn_reflns_limit_k_min -20
_diffrn_reflns_limit_l_max 27
_diffrn_reflns_limit_l_min -26
_diffrn_reflns_number 43870
_diffrn_reflns_theta_full 25.00
_diffrn_reflns_theta_max 25.44
_diffrn_reflns_theta_min 1.37
_exptl_absorpt_coefficient_mu 1.260
_exptl_absorpt_correction_T_max 0.8433
_exptl_absorpt_correction_T_min 0.8335
_exptl_absorpt_correction_type multi-scan
_exptl_absorpt_process_details SADABS
_exptl_crystal_colour Red
_exptl_crystal_density_diffrn 1.380
_exptl_crystal_description Block
_exptl_crystal_F_000 2600
_exptl_crystal_size_max 0.15
_exptl_crystal_size_mid 0.14
_exptl_crystal_size_min 0.14
_refine_diff_density_max 1.213
_refine_diff_density_min -1.174
_refine_diff_density_rms 0.092
_refine_ls_extinction_method none
_refine_ls_goodness_of_fit_ref 1.027
_refine_ls_hydrogen_treatment constr
_refine_ls_matrix_type full
_refine_ls_number_parameters 674
_refine_ls_number_reflns 11234
_refine_ls_number_restraints 0
_refine_ls_restrained_S_all 1.027
_refine_ls_R_factor_all 0.0495
_refine_ls_R_factor_gt 0.0353
_refine_ls_shift/su_max 0.004
_refine_ls_shift/su_mean 0.000
_refine_ls_structure_factor_coef Fsqd
_refine_ls_weighting_details 'calc w=1/[\s^2^(Fo^2^)+(0.0311P)^2^+5.5961P] where P=(Fo^2^+2Fc^2^)/3'
_refine_ls_weighting_scheme calc
_refine_ls_wR_factor_gt 0.0769
_refine_ls_wR_factor_ref 0.0836
_reflns_number_gt 8996
_reflns_number_total 11234
_reflns_threshold_expression >2sigma(I)
_cod_data_source_file ic2015868_si_001_12.cif
_cod_data_source_block (eta6-C6H6)MoI2(CNArDipp2)2
_cod_original_cell_volume 6137(6)
_cod_database_code 4326577

loop_
_symmetry_equiv_pos_as_xyz
'x, y, z'
'-x, y+1/2, -z+1/2'
'-x, -y, -z'
'x, -y-1/2, z-1/2'

loop_
_atom_site_label
_atom_site_type_symbol
_atom_site_fract_x
_atom_site_fract_y
_atom_site_fract_z
_atom_site_U_iso_or_equiv
_atom_site_adp_type
_atom_site_occupancy
_atom_site_symmetry_multiplicity
_atom_site_calc_flag
_atom_site_refinement_flags
Mo1 Mo 0.115038(18) 0.751378(16) 0.200867(13) 0.01599(8) Uani 1 1 d .
I1 I 0.120210(15) 0.876365(13) 0.126334(13) 0.02976(8) Uani 1 1 d .
I2 I 0.115483(16) 0.596173(13) 0.184503(12) 0.02874(7) Uani 1 1 d .
N1 N 0.30245(17) 0.72153(15) 0.18009(13) 0.0171(6) Uani 1 1 d .
N2 N -0.07444(17) 0.73902(15) 0.08703(13) 0.0170(6) Uani 1 1 d .
C1 C 0.2308(2) 0.73155(18) 0.18131(15) 0.0169(7) Uani 1 1 d .
C2 C -0.0015(2) 0.74110(18) 0.12366(15) 0.0169(7) Uani 1 1 d .
C3 C 0.1754(2) 0.8319(2) 0.28006(17) 0.0270(9) Uani 1 1 d .
H3 H 0.2158 0.8684 0.2759 0.032 Uiso 1 1 calc R
C4 C 0.2075(2) 0.7636(2) 0.30751(17) 0.0295(9) Uani 1 1 d .
H4 H 0.2699 0.7562 0.3289 0.035 Uiso 1 1 calc R
C5 C 0.1474(2) 0.7073(2) 0.30301(17) 0.0292(9) Uani 1 1 d .
H5 H 0.1690 0.6602 0.3195 0.035 Uiso 1 1 calc R
C6 C 0.0533(2) 0.7188(2) 0.27399(16) 0.0295(9) Uani 1 1 d .
H6 H 0.0129 0.6784 0.2661 0.035 Uiso 1 1 calc R
C7 C 0.0209(2) 0.7903(2) 0.25727(17) 0.0283(9) Uani 1 1 d .
H7 H -0.0414 0.8005 0.2453 0.034 Uiso 1 1 calc R
C8 C 0.0809(2) 0.8457(2) 0.25849(18) 0.0287(9) Uani 1 1 d .
H8 H 0.0592 0.8937 0.2448 0.034 Uiso 1 1 calc R
C9 C 0.3913(2) 0.70694(19) 0.18513(16) 0.0187(7) Uani 1 1 d .
C10 C 0.4603(2) 0.71950(19) 0.24337(16) 0.0188(7) Uani 1 1 d .
C11 C 0.5474(2) 0.7013(2) 0.24773(17) 0.0252(8) Uani 1 1 d .
H11 H 0.5952 0.7090 0.2864 0.030 Uiso 1 1 calc R
C12 C 0.5661(2) 0.6723(2) 0.19711(18) 0.0268(9) Uani 1 1 d .
H12 H 0.6259 0.6595 0.2014 0.032 Uiso 1 1 calc R
C13 C 0.4973(2) 0.6620(2) 0.14015(17) 0.0238(8) Uani 1 1 d .
H13 H 0.5105 0.6424 0.1054 0.029 Uiso 1 1 calc R
C14 C 0.4089(2) 0.67981(18) 0.13281(16) 0.0181(7) Uani 1 1 d .
C15 C 0.4439(2) 0.75399(19) 0.29863(16) 0.0207(8) Uani 1 1 d .
C16 C 0.4450(2) 0.7102(2) 0.35054(17) 0.0245(8) Uani 1 1 d .
C17 C 0.4337(2) 0.7452(2) 0.40217(16) 0.0248(8) Uani 1 1 d .
H17 H 0.4343 0.7166 0.4374 0.030 Uiso 1 1 calc R
C18 C 0.4216(2) 0.8201(2) 0.40343(17) 0.0247(8) Uani 1 1 d .
H18 H 0.4138 0.8426 0.4391 0.030 Uiso 1 1 calc R
C19 C 0.4208(2) 0.8624(2) 0.35252(17) 0.0225(8) Uani 1 1 d .
H19 H 0.4118 0.9140 0.3535 0.027 Uiso 1 1 calc R
C20 C 0.4330(2) 0.83121(19) 0.29950(16) 0.0211(8) Uani 1 1 d .
C21 C 0.3389(2) 0.67195(19) 0.06856(16) 0.0186(7) Uani 1 1 d .
C22 C 0.3064(2) 0.73554(19) 0.03144(16) 0.0199(8) Uani 1 1 d .
C23 C 0.2494(2) 0.7253(2) -0.03056(17) 0.0222(8) Uani 1 1 d .
H23 H 0.2273 0.7669 -0.0567 0.027 Uiso 1 1 calc R
C24 C 0.2244(2) 0.6552(2) -0.05477(17) 0.0240(8) Uani 1 1 d .
H24 H 0.1868 0.6493 -0.0975 0.029 Uiso 1 1 calc R
C25 C 0.2538(2) 0.5942(2) -0.01721(16) 0.0233(8) Uani 1 1 d .
H25 H 0.2342 0.5468 -0.0338 0.028 Uiso 1 1 calc R
C26 C 0.3120(2) 0.6010(2) 0.04477(16) 0.0217(8) Uani 1 1 d .
C27 C 0.5189(3) 0.5960(3) 0.4115(2) 0.0504(12) Uani 1 1 d .
H27A H 0.5764 0.6219 0.4228 0.076 Uiso 1 1 calc R
H27B H 0.5284 0.5435 0.4066 0.076 Uiso 1 1 calc R
H27C H 0.4933 0.6030 0.4448 0.076 Uiso 1 1 calc R
C28 C 0.4549(2) 0.6264(2) 0.35004(18) 0.0296(9) Uani 1 1 d .
H28 H 0.4797 0.6138 0.3162 0.036 Uiso 1 1 calc R
C29 C 0.3627(3) 0.5902(2) 0.3328(3) 0.0606(15) Uani 1 1 d .
H29A H 0.3358 0.6030 0.3644 0.091 Uiso 1 1 calc R
H29B H 0.3692 0.5367 0.3316 0.091 Uiso 1 1 calc R
H29C H 0.3239 0.6077 0.2913 0.091 Uiso 1 1 calc R
C30 C 0.5377(2) 0.9001(2) 0.2580(2) 0.0350(10) Uani 1 1 d .
H30A H 0.5605 0.9301 0.2962 0.053 Uiso 1 1 calc R
H30B H 0.5414 0.9283 0.2220 0.053 Uiso 1 1 calc R
H30C H 0.5739 0.8554 0.2632 0.053 Uiso 1 1 calc R
C31 C 0.4397(2) 0.8793(2) 0.24614(18) 0.0267(8) Uani 1 1 d .
H31 H 0.4185 0.8493 0.2067 0.032 Uiso 1 1 calc R
C32 C 0.3826(3) 0.9491(2) 0.2343(2) 0.0388(10) Uani 1 1 d .
H32A H 0.3202 0.9361 0.2277 0.058 Uiso 1 1 calc R
H32B H 0.3858 0.9742 0.1968 0.058 Uiso 1 1 calc R
H32C H 0.4053 0.9818 0.2708 0.058 Uiso 1 1 calc R
C33 C 0.4289(3) 0.8339(2) 0.07018(19) 0.0328(9) Uani 1 1 d .
H33A H 0.4404 0.8328 0.0303 0.049 Uiso 1 1 calc R
H33B H 0.4686 0.7989 0.0997 0.049 Uiso 1 1 calc R
H33C H 0.4403 0.8835 0.0881 0.049 Uiso 1 1 calc R
C34 C 0.3308(2) 0.81294(19) 0.05820(17) 0.0237(8) Uani 1 1 d .
H34 H 0.3224 0.8137 0.1000 0.028 Uiso 1 1 calc R
C35 C 0.2701(3) 0.8728(2) 0.01814(19) 0.0350(10) Uani 1 1 d .
H35A H 0.2790 0.8761 -0.0225 0.052 Uiso 1 1 calc R
H35B H 0.2850 0.9201 0.0400 0.052 Uiso 1 1 calc R
H35C H 0.2073 0.8607 0.0112 0.052 Uiso 1 1 calc R
C36 C 0.4037(3) 0.4862(2) 0.0584(2) 0.0377(10) Uani 1 1 d .
H36A H 0.3705 0.4717 0.0148 0.057 Uiso 1 1 calc R
H36B H 0.4238 0.4420 0.0843 0.057 Uiso 1 1 calc R
H36C H 0.4559 0.5157 0.0597 0.057 Uiso 1 1 calc R
C37 C 0.3427(2) 0.5315(2) 0.08394(18) 0.0258(8) Uani 1 1 d .
H37 H 0.3783 0.5466 0.1280 0.031 Uiso 1 1 calc R
C38 C 0.2631(3) 0.4852(2) 0.08585(19) 0.0333(9) Uani 1 1 d .
H38A H 0.2229 0.5159 0.0999 0.050 Uiso 1 1 calc R
H38B H 0.2852 0.4442 0.1152 0.050 Uiso 1 1 calc R
H38C H 0.2304 0.4660 0.0437 0.050 Uiso 1 1 calc R
C39 C -0.1618(2) 0.73132(17) 0.04470(15) 0.0162(7) Uani 1 1 d .
C40 C -0.1778(2) 0.74117(17) -0.01964(15) 0.0158(7) Uani 1 1 d .
C41 C -0.2645(2) 0.72798(18) -0.06106(16) 0.0193(7) Uani 1 1 d .
H41 H -0.2769 0.7319 -0.1051 0.023 Uiso 1 1 calc R
C42 C -0.3328(2) 0.70927(19) -0.03921(17) 0.0224(8) Uani 1 1 d .
H42 H -0.3910 0.6991 -0.0683 0.027 Uiso 1 1 calc R
C43 C -0.3165(2) 0.70528(18) 0.02493(16) 0.0199(8) Uani 1 1 d .
H43 H -0.3646 0.6949 0.0394 0.024 Uiso 1 1 calc R
C44 C -0.2311(2) 0.71624(18) 0.06828(16) 0.0178(7) Uani 1 1 d .
C45 C -0.1087(2) 0.77258(18) -0.04366(15) 0.0167(7) Uani 1 1 d .
C46 C -0.1071(2) 0.84903(19) -0.05129(16) 0.0194(7) Uani 1 1 d .
C47 C -0.0442(2) 0.8796(2) -0.07479(17) 0.0241(8) Uani 1 1 d .
H47 H -0.0425 0.9313 -0.0803 0.029 Uiso 1 1 calc R
C48 C 0.0157(2) 0.8345(2) -0.09005(17) 0.0258(8) Uani 1 1 d .
H48 H 0.0588 0.8554 -0.1056 0.031 Uiso 1 1 calc R
C49 C 0.0129(2) 0.7593(2) -0.08277(17) 0.0247(8) Uani 1 1 d .
H49 H 0.0540 0.7291 -0.0938 0.030 Uiso 1 1 calc R
C50 C -0.0488(2) 0.72655(19) -0.05963(16) 0.0213(8) Uani 1 1 d .
C51 C -0.2156(2) 0.71783(19) 0.13809(16) 0.0189(7) Uani 1 1 d .
C52 C -0.2007(2) 0.6522(2) 0.17352(17) 0.0212(8) Uani 1 1 d .
C53 C -0.1882(2) 0.6568(2) 0.23806(17) 0.0251(8) Uani 1 1 d .
H53 H -0.1762 0.6133 0.2629 0.030 Uiso 1 1 calc R
C54 C -0.1931(2) 0.7236(2) 0.26603(17) 0.0270(9) Uani 1 1 d .
H54 H -0.1844 0.7257 0.3097 0.032 Uiso 1 1 calc R
C55 C -0.2107(2) 0.7876(2) 0.23033(17) 0.0250(8) Uani 1 1 d .
H55 H -0.2158 0.8330 0.2496 0.030 Uiso 1 1 calc R
C56 C -0.2210(2) 0.7860(2) 0.16624(17) 0.0220(8) Uani 1 1 d .
C57 C -0.1256(3) 0.9628(2) 0.00811(18) 0.0319(9) Uani 1 1 d .
H57A H -0.0993 0.9970 -0.0142 0.048 Uiso 1 1 calc R
H57B H -0.0780 0.9424 0.0446 0.048 Uiso 1 1 calc R
H57C H -0.1690 0.9891 0.0223 0.048 Uiso 1 1 calc R
C58 C -0.1734(2) 0.90009(19) -0.03652(18) 0.0249(8) Uani 1 1 d .
H58 H -0.2069 0.8704 -0.0148 0.030 Uiso 1 1 calc R
C59 C -0.2416(2) 0.9301(2) -0.09759(19) 0.0330(9) Uani 1 1 d .
H59A H -0.2106 0.9606 -0.1194 0.050 Uiso 1 1 calc R
H59B H -0.2864 0.9599 -0.0876 0.050 Uiso 1 1 calc R
H59C H -0.2715 0.8890 -0.1248 0.050 Uiso 1 1 calc R
C60 C 0.0332(3) 0.6168(2) 0.0009(2) 0.0486(12) Uani 1 1 d .
H60A H 0.0870 0.6296 -0.0087 0.073 Uiso 1 1 calc R
H60B H 0.0302 0.5634 0.0052 0.073 Uiso 1 1 calc R
H60C H 0.0360 0.6405 0.0405 0.073 Uiso 1 1 calc R
C61 C -0.0501(2) 0.6435(2) -0.05227(18) 0.0272(9) Uani 1 1 d .
H61 H -0.1036 0.6307 -0.0407 0.033 Uiso 1 1 calc R
C62 C -0.0588(4) 0.6030(3) -0.1132(2) 0.0598(14) Uani 1 1 d .
H62A H -0.0073 0.6149 -0.1259 0.090 Uiso 1 1 calc R
H62B H -0.1143 0.6183 -0.1465 0.090 Uiso 1 1 calc R
H62C H -0.0605 0.5499 -0.1065 0.090 Uiso 1 1 calc R
C63 C -0.3366(3) 0.8802(3) 0.1112(3) 0.0558(14) Uani 1 1 d .
H63A H -0.3753 0.8401 0.0882 0.084 Uiso 1 1 calc R
H63B H -0.3478 0.9241 0.0844 0.084 Uiso 1 1 calc R
H63C H -0.3497 0.8911 0.1495 0.084 Uiso 1 1 calc R
C64 C -0.2393(2) 0.8577(2) 0.12868(18) 0.0270(8) Uani 1 1 d .
H64 H -0.2282 0.8481 0.0885 0.032 Uiso 1 1 calc R
C65 C -0.1774(3) 0.9211(2) 0.1622(2) 0.0522(13) Uani 1 1 d .
H65A H -0.1906 0.9645 0.1348 0.078 Uiso 1 1 calc R
H65B H -0.1147 0.9065 0.1715 0.078 Uiso 1 1 calc R
H65C H -0.1872 0.9327 0.2015 0.078 Uiso 1 1 calc R
C66 C -0.2937(2) 0.5405(2) 0.1331(2) 0.0348(10) Uani 1 1 d .
H66A H -0.3010 0.5340 0.1740 0.052 Uiso 1 1 calc R
H66B H -0.2955 0.4925 0.1131 0.052 Uiso 1 1 calc R
H66C H -0.3423 0.5714 0.1061 0.052 Uiso 1 1 calc R
C67 C -0.2034(2) 0.57752(19) 0.14255(17) 0.0228(8) Uani 1 1 d .
H67 H -0.1983 0.5855 0.1002 0.027 Uiso 1 1 calc R
C68 C -0.1272(3) 0.5267(2) 0.1804(2) 0.0363(10) Uani 1 1 d .
H68A H -0.0695 0.5507 0.1869 0.054 Uiso 1 1 calc R
H68B H -0.1305 0.4806 0.1573 0.054 Uiso 1 1 calc R
H68C H -0.1329 0.5162 0.2214 0.054 Uiso 1 1 calc R

loop_
_atom_site_aniso_label
_atom_site_aniso_U_11
_atom_site_aniso_U_22
_atom_site_aniso_U_33
_atom_site_aniso_U_23
_atom_site_aniso_U_13
_atom_site_aniso_U_12
Mo1 0.01193(14) 0.01794(16) 0.01817(15) -0.00188(12) 0.00530(12) -0.00162(11)
I1 0.02334(13) 0.02260(14) 0.04251(16) 0.01045(11) 0.01034(11) 0.00029(10)
I2 0.02815(14) 0.01764(14) 0.03732(15) -0.00074(11) 0.00736(11) -0.00292(10)
N1 0.0149(14) 0.0180(16) 0.0182(15) -0.0029(12) 0.0056(12) 0.0002(11)
N2 0.0151(15) 0.0180(16) 0.0176(15) -0.0018(12) 0.0053(12) -0.0011(11)
C1 0.0211(18) 0.0131(18) 0.0144(17) -0.0012(14) 0.0033(14) -0.0016(13)
C2 0.0217(19) 0.0153(18) 0.0161(17) -0.0019(14) 0.0097(15) -0.0013(14)
C3 0.0234(19) 0.034(2) 0.025(2) -0.0139(17) 0.0096(16) -0.0071(16)
C4 0.0178(18) 0.049(3) 0.022(2) -0.0102(18) 0.0072(15) 0.0003(17)
C5 0.027(2) 0.042(3) 0.021(2) 0.0014(18) 0.0108(16) 0.0037(17)
C6 0.0242(19) 0.048(3) 0.0192(19) -0.0057(18) 0.0115(16) -0.0073(18)
C7 0.0176(18) 0.046(3) 0.023(2) -0.0092(18) 0.0088(16) 0.0026(17)
C8 0.0247(19) 0.030(2) 0.032(2) -0.0123(18) 0.0100(17) 0.0049(16)
C9 0.0118(16) 0.0194(19) 0.0268(19) -0.0002(15) 0.0091(14) -0.0001(13)
C10 0.0156(16) 0.0170(19) 0.0229(19) -0.0028(15) 0.0057(14) -0.0001(14)
C11 0.0170(17) 0.028(2) 0.026(2) -0.0056(17) 0.0013(15) 0.0020(15)
C12 0.0150(17) 0.031(2) 0.034(2) -0.0050(18) 0.0087(16) 0.0033(15)
C13 0.0197(18) 0.028(2) 0.026(2) -0.0071(17) 0.0095(15) 0.0018(15)
C14 0.0154(16) 0.0153(18) 0.0237(19) -0.0009(15) 0.0070(14) -0.0005(13)
C15 0.0133(16) 0.026(2) 0.0222(19) -0.0041(16) 0.0058(14) 0.0003(14)
C16 0.0129(17) 0.033(2) 0.026(2) -0.0010(17) 0.0042(15) -0.0001(15)
C17 0.0158(17) 0.038(2) 0.0191(18) -0.0024(17) 0.0038(14) -0.0018(15)
C18 0.0131(17) 0.038(2) 0.022(2) -0.0108(17) 0.0046(15) -0.0048(15)
C19 0.0131(16) 0.023(2) 0.029(2) -0.0091(16) 0.0041(15) -0.0001(14)
C20 0.0113(16) 0.026(2) 0.0221(19) -0.0057(16) 0.0013(14) -0.0022(14)
C21 0.0134(16) 0.023(2) 0.0217(19) -0.0032(15) 0.0096(14) 0.0005(14)
C22 0.0155(17) 0.024(2) 0.0232(19) -0.0022(16) 0.0109(14) 0.0005(14)
C23 0.0192(18) 0.023(2) 0.0246(19) 0.0016(16) 0.0078(15) 0.0020(15)
C24 0.0231(19) 0.031(2) 0.0177(19) -0.0024(17) 0.0076(15) -0.0005(16)
C25 0.0224(18) 0.022(2) 0.024(2) -0.0080(16) 0.0071(16) -0.0026(15)
C26 0.0186(17) 0.025(2) 0.0210(19) -0.0004(16) 0.0061(15) 0.0038(15)
C27 0.051(3) 0.046(3) 0.048(3) 0.005(2) 0.009(2) 0.019(2)
C28 0.033(2) 0.026(2) 0.029(2) 0.0014(17) 0.0098(18) 0.0019(17)
C29 0.040(3) 0.025(3) 0.097(4) 0.007(3) -0.001(3) -0.006(2)
C30 0.029(2) 0.039(3) 0.041(2) 0.003(2) 0.0177(19) -0.0035(18)
C31 0.029(2) 0.026(2) 0.024(2) -0.0071(17) 0.0078(17) -0.0051(16)
C32 0.036(2) 0.033(3) 0.049(3) 0.010(2) 0.016(2) 0.0044(19)
C33 0.037(2) 0.026(2) 0.040(2) -0.0073(19) 0.0191(19) -0.0104(17)
C34 0.032(2) 0.018(2) 0.0228(19) -0.0044(16) 0.0120(16) -0.0012(15)
C35 0.049(3) 0.018(2) 0.035(2) 0.0023(18) 0.011(2) 0.0057(18)
C36 0.033(2) 0.025(2) 0.050(3) 0.000(2) 0.008(2) 0.0088(18)
C37 0.0279(19) 0.018(2) 0.026(2) -0.0036(16) 0.0025(16) 0.0028(15)
C38 0.038(2) 0.023(2) 0.037(2) 0.0034(18) 0.0098(19) 0.0013(17)
C39 0.0143(16) 0.0114(18) 0.0218(18) -0.0013(14) 0.0047(14) 0.0001(13)
C40 0.0185(17) 0.0089(17) 0.0207(18) 0.0006(14) 0.0078(14) 0.0017(13)
C41 0.0184(17) 0.0157(18) 0.0203(18) -0.0013(15) 0.0020(14) 0.0010(14)
C42 0.0162(17) 0.019(2) 0.029(2) -0.0018(16) 0.0045(15) -0.0005(14)
C43 0.0149(17) 0.0164(19) 0.029(2) 0.0010(15) 0.0082(15) -0.0007(13)
C44 0.0198(17) 0.0096(17) 0.0243(19) 0.0003(15) 0.0079(15) 0.0023(13)
C45 0.0177(17) 0.0161(18) 0.0135(17) 0.0000(14) 0.0016(14) -0.0018(14)
C46 0.0227(18) 0.0173(19) 0.0188(18) 0.0023(15) 0.0080(15) 0.0029(14)
C47 0.030(2) 0.020(2) 0.023(2) 0.0016(16) 0.0112(16) -0.0041(15)
C48 0.0243(19) 0.028(2) 0.027(2) -0.0012(17) 0.0114(16) -0.0072(16)
C49 0.0198(18) 0.028(2) 0.028(2) -0.0044(17) 0.0102(16) -0.0008(15)
C50 0.0186(17) 0.021(2) 0.0229(19) -0.0020(16) 0.0054(15) -0.0031(14)
C51 0.0098(15) 0.026(2) 0.0223(19) 0.0009(16) 0.0065(14) -0.0002(14)
C52 0.0131(16) 0.025(2) 0.028(2) -0.0018(16) 0.0100(15) -0.0015(14)
C53 0.0179(18) 0.033(2) 0.026(2) 0.0037(17) 0.0103(16) -0.0015(16)
C54 0.0193(18) 0.042(2) 0.022(2) -0.0052(18) 0.0102(15) -0.0070(17)
C55 0.0186(18) 0.031(2) 0.029(2) -0.0092(17) 0.0125(16) -0.0074(15)
C56 0.0121(16) 0.026(2) 0.029(2) -0.0034(16) 0.0078(15) -0.0034(14)
C57 0.038(2) 0.024(2) 0.033(2) 0.0001(18) 0.0118(18) 0.0096(17)
C58 0.0270(19) 0.0171(19) 0.036(2) 0.0039(17) 0.0179(17) 0.0030(15)
C59 0.030(2) 0.023(2) 0.041(2) 0.0001(19) 0.0059(18) 0.0016(17)
C60 0.066(3) 0.029(3) 0.050(3) 0.013(2) 0.020(3) 0.009(2)
C61 0.028(2) 0.018(2) 0.043(2) 0.0007(18) 0.0206(18) 0.0026(15)
C62 0.093(4) 0.028(3) 0.049(3) -0.005(2) 0.011(3) 0.000(3)
C63 0.041(3) 0.043(3) 0.084(4) 0.019(3) 0.022(3) 0.015(2)
C64 0.029(2) 0.022(2) 0.031(2) -0.0053(17) 0.0137(17) 0.0019(16)
C65 0.061(3) 0.029(3) 0.057(3) 0.002(2) 0.008(3) -0.017(2)
C66 0.031(2) 0.032(2) 0.047(3) -0.015(2) 0.020(2) -0.0091(18)
C67 0.0270(19) 0.022(2) 0.0237(19) 0.0032(16) 0.0139(16) 0.0014(15)
C68 0.034(2) 0.024(2) 0.047(3) 0.0007(19) 0.008(2) 0.0054(17)

loop_
_atom_type_symbol
_atom_type_description
_atom_type_scat_dispersion_real
_atom_type_scat_dispersion_imag
_atom_type_scat_source
C C 0.0033 0.0016 'International Tables Vol C Tables 4.2.6.8 and 6.1.1.4'
H H 0.0000 0.0000 'International Tables Vol C Tables 4.2.6.8 and 6.1.1.4'
N N 0.0061 0.0033 'International Tables Vol C Tables 4.2.6.8 and 6.1.1.4'
Mo Mo -1.6832 0.6857 'International Tables Vol C Tables 4.2.6.8 and 6.1.1.4'
I I -0.4742 1.8119 'International Tables Vol C Tables 4.2.6.8 and 6.1.1.4'

loop_
_geom_angle_atom_site_label_1
_geom_angle_atom_site_label_2
_geom_angle_atom_site_label_3
_geom_angle
C1 Mo1 C2 113.98(13)
C1 Mo1 C3 96.77(13)
C2 Mo1 C3 137.74(13)
C1 Mo1 C6 138.59(13)
C2 Mo1 C6 96.03(13)
C3 Mo1 C6 76.34(14)
C1 Mo1 C5 104.21(13)
C2 Mo1 C5 129.23(13)
C3 Mo1 C5 63.15(15)
C6 Mo1 C5 36.03(13)
C1 Mo1 C8 130.16(13)
C2 Mo1 C8 103.04(13)
C3 Mo1 C8 36.33(12)
C6 Mo1 C8 62.79(15)
C5 Mo1 C8 73.29(14)
C1 Mo1 C4 87.15(13)
C2 Mo1 C4 158.46(12)
C3 Mo1 C4 35.32(13)
C6 Mo1 C4 63.50(13)
C5 Mo1 C4 34.21(13)
C8 Mo1 C4 62.73(13)
C1 Mo1 C7 159.34(12)
C2 Mo1 C7 86.26(13)
C3 Mo1 C7 63.60(13)
C6 Mo1 C7 34.92(14)
C5 Mo1 C7 62.29(13)
C8 Mo1 C7 34.06(13)
C4 Mo1 C7 73.08(13)
C1 Mo1 I2 75.92(9)
C2 Mo1 I2 80.93(9)
C3 Mo1 I2 136.69(10)
C6 Mo1 I2 81.78(11)
C5 Mo1 I2 77.18(10)
C8 Mo1 I2 144.54(10)
C4 Mo1 I2 101.38(10)
C7 Mo1 I2 113.21(10)
C1 Mo1 I1 78.60(9)
C2 Mo1 I1 76.88(9)
C3 Mo1 I1 81.97(11)
C6 Mo1 I1 138.30(11)
C5 Mo1 I1 145.12(10)
C8 Mo1 I1 78.66(11)
C4 Mo1 I1 113.25(10)
C7 Mo1 I1 103.40(10)
I2 Mo1 I1 135.43(3)
C1 N1 C9 174.0(3)
C2 N2 C39 175.9(3)
N1 C1 Mo1 169.6(3)
N2 C2 Mo1 168.5(3)
C4 C3 C8 118.9(3)
C4 C3 Mo1 76.5(2)
C8 C3 Mo1 74.7(2)
C4 C3 H3 120.6
C8 C3 H3 120.6
Mo1 C3 H3 119.4
C5 C4 C3 119.2(3)
C5 C4 Mo1 71.6(2)
C3 C4 Mo1 68.2(2)
C5 C4 H4 120.4
C3 C4 H4 120.4
Mo1 C4 H4 132.7
C4 C5 C6 121.0(4)
C4 C5 Mo1 74.2(2)
C6 C5 Mo1 69.9(2)
C4 C5 H5 119.5
C6 C5 H5 119.5
Mo1 C5 H5 128.7
C7 C6 C5 119.2(4)
C7 C6 Mo1 76.8(2)
C5 C6 Mo1 74.1(2)
C7 C6 H6 120.4
C5 C6 H6 120.4
Mo1 C6 H6 119.8
C8 C7 C6 119.1(3)
C8 C7 Mo1 70.8(2)
C6 C7 Mo1 68.27(19)
C8 C7 H7 120.5
C6 C7 H7 120.5
Mo1 C7 H7 133.6
C7 C8 C3 121.0(4)
C7 C8 Mo1 75.2(2)
C3 C8 Mo1 69.01(19)
C7 C8 H8 119.5
C3 C8 H8 119.5
Mo1 C8 H8 128.6
C14 C9 N1 119.3(3)
C14 C9 C10 122.0(3)
N1 C9 C10 118.7(3)
C11 C10 C9 117.3(3)
C11 C10 C15 119.7(3)
C9 C10 C15 122.9(3)
C12 C11 C10 121.7(3)
C12 C11 H11 119.2
C10 C11 H11 119.2
C11 C12 C13 119.7(3)
C11 C12 H12 120.2
C13 C12 H12 120.2
C12 C13 C14 121.2(3)
C12 C13 H13 119.4
C14 C13 H13 119.4
C13 C14 C9 118.0(3)
C13 C14 C21 118.1(3)
C9 C14 C21 123.8(3)
C16 C15 C20 120.9(3)
C16 C15 C10 120.1(3)
C20 C15 C10 119.0(3)
C17 C16 C15 118.1(3)
C17 C16 C28 120.2(3)
C15 C16 C28 121.7(3)
C18 C17 C16 121.9(3)
C18 C17 H17 119.1
C16 C17 H17 119.1
C17 C18 C19 119.6(3)
C17 C18 H18 120.2
C19 C18 H18 120.2
C18 C19 C20 121.6(3)
C18 C19 H19 119.2
C20 C19 H19 119.2
C19 C20 C15 117.9(3)
C19 C20 C31 121.0(3)
C15 C20 C31 121.0(3)
C26 C21 C22 121.4(3)
C26 C21 C14 118.9(3)
C22 C21 C14 119.5(3)
C23 C22 C21 117.6(3)
C23 C22 C34 120.6(3)
C21 C22 C34 121.8(3)
C24 C23 C22 121.1(3)
C24 C23 H23 119.4
C22 C23 H23 119.4
C25 C24 C23 120.4(3)
C25 C24 H24 119.8
C23 C24 H24 119.8
C24 C25 C26 121.0(3)
C24 C25 H25 119.5
C26 C25 H25 119.5
C25 C26 C21 118.4(3)
C25 C26 C37 118.6(3)
C21 C26 C37 123.0(3)
C28 C27 H27A 109.5
C28 C27 H27B 109.5
H27A C27 H27B 109.5
C28 C27 H27C 109.5
H27A C27 H27C 109.5
H27B C27 H27C 109.5
C27 C28 C29 110.9(4)
C27 C28 C16 113.2(3)
C29 C28 C16 109.8(3)
C27 C28 H28 107.6
C29 C28 H28 107.6
C16 C28 H28 107.6
C28 C29 H29A 109.5
C28 C29 H29B 109.5
H29A C29 H29B 109.5
C28 C29 H29C 109.5
H29A C29 H29C 109.5
H29B C29 H29C 109.5
C31 C30 H30A 109.5
C31 C30 H30B 109.5
H30A C30 H30B 109.5
C31 C30 H30C 109.5
H30A C30 H30C 109.5
H30B C30 H30C 109.5
C20 C31 C32 114.5(3)
C20 C31 C30 110.4(3)
C32 C31 C30 109.3(3)
C20 C31 H31 107.4
C32 C31 H31 107.4
C30 C31 H31 107.4
C31 C32 H32A 109.5
C31 C32 H32B 109.5
H32A C32 H32B 109.5
C31 C32 H32C 109.5
H32A C32 H32C 109.5
H32B C32 H32C 109.5
C34 C33 H33A 109.5
C34 C33 H33B 109.5
H33A C33 H33B 109.5
C34 C33 H33C 109.5
H33A C33 H33C 109.5
H33B C33 H33C 109.5
C35 C34 C22 113.6(3)
C35 C34 C33 108.8(3)
C22 C34 C33 113.7(3)
C35 C34 H34 106.8
C22 C34 H34 106.8
C33 C34 H34 106.8
C34 C35 H35A 109.5
C34 C35 H35B 109.5
H35A C35 H35B 109.5
C34 C35 H35C 109.5
H35A C35 H35C 109.5
H35B C35 H35C 109.5
C37 C36 H36A 109.5
C37 C36 H36B 109.5
H36A C36 H36B 109.5
C37 C36 H36C 109.5
H36A C36 H36C 109.5
H36B C36 H36C 109.5
C26 C37 C36 110.1(3)
C26 C37 C38 111.8(3)
C36 C37 C38 110.6(3)
C26 C37 H37 108.1
C36 C37 H37 108.1
C38 C37 H37 108.1
C37 C38 H38A 109.5
C37 C38 H38B 109.5
H38A C38 H38B 109.5
C37 C38 H38C 109.5
H38A C38 H38C 109.5
H38B C38 H38C 109.5
N2 C39 C40 118.7(3)
N2 C39 C44 118.9(3)
C40 C39 C44 122.3(3)
C41 C40 C39 117.3(3)
C41 C40 C45 120.0(3)
C39 C40 C45 122.3(3)
C42 C41 C40 121.2(3)
C42 C41 H41 119.4
C40 C41 H41 119.4
C41 C42 C43 120.2(3)
C41 C42 H42 119.9
C43 C42 H42 119.9
C42 C43 C44 121.1(3)
C42 C43 H43 119.5
C44 C43 H43 119.5
C43 C44 C39 117.5(3)
C43 C44 C51 120.5(3)
C39 C44 C51 121.8(3)
C46 C45 C50 121.1(3)
C46 C45 C40 118.1(3)
C50 C45 C40 120.9(3)
C47 C46 C45 119.1(3)
C47 C46 C58 118.6(3)
C45 C46 C58 122.2(3)
C48 C47 C46 120.0(3)
C48 C47 H47 120.0
C46 C47 H47 120.0
C49 C48 C47 120.2(3)
C49 C48 H48 119.9
C47 C48 H48 119.9
C48 C49 C50 121.5(3)
C48 C49 H49 119.2
C50 C49 H49 119.2
C49 C50 C45 118.0(3)
C49 C50 C61 120.2(3)
C45 C50 C61 121.9(3)
C56 C51 C52 120.8(3)
C56 C51 C44 118.4(3)
C52 C51 C44 120.8(3)
C53 C52 C51 118.4(3)
C53 C52 C67 120.1(3)
C51 C52 C67 121.4(3)
C54 C53 C52 121.1(4)
C54 C53 H53 119.5
C52 C53 H53 119.5
C53 C54 C55 120.1(3)
C53 C54 H54 119.9
C55 C54 H54 119.9
C54 C55 C56 120.8(4)
C54 C55 H55 119.6
C56 C55 H55 119.6
C55 C56 C51 118.8(3)
C55 C56 C64 119.2(3)
C51 C56 C64 121.9(3)
C58 C57 H57A 109.5
C58 C57 H57B 109.5
H57A C57 H57B 109.5
C58 C57 H57C 109.5
H57A C57 H57C 109.5
H57B C57 H57C 109.5
C46 C58 C59 110.3(3)
C46 C58 C57 112.0(3)
C59 C58 C57 111.2(3)
C46 C58 H58 107.7
C59 C58 H58 107.7
C57 C58 H58 107.7
C58 C59 H59A 109.5
C58 C59 H59B 109.5
H59A C59 H59B 109.5
C58 C59 H59C 109.5
H59A C59 H59C 109.5
H59B C59 H59C 109.5
C61 C60 H60A 109.5
C61 C60 H60B 109.5
H60A C60 H60B 109.5
C61 C60 H60C 109.5
H60A C60 H60C 109.5
H60B C60 H60C 109.5
C50 C61 C62 112.3(3)
C50 C61 C60 111.1(3)
C62 C61 C60 110.0(3)
C50 C61 H61 107.7
C62 C61 H61 107.7
C60 C61 H61 107.7
C61 C62 H62A 109.5
C61 C62 H62B 109.5
H62A C62 H62B 109.5
C61 C62 H62C 109.5
H62A C62 H62C 109.5
H62B C62 H62C 109.5
C64 C63 H63A 109.5
C64 C63 H63B 109.5
H63A C63 H63B 109.5
C64 C63 H63C 109.5
H63A C63 H63C 109.5
H63B C63 H63C 109.5
C63 C64 C56 110.9(3)
C63 C64 C65 110.4(4)
C56 C64 C65 113.6(3)
C63 C64 H64 107.2
C56 C64 H64 107.2
C65 C64 H64 107.2
C64 C65 H65A 109.5
C64 C65 H65B 109.5
H65A C65 H65B 109.5
C64 C65 H65C 109.5
H65A C65 H65C 109.5
H65B C65 H65C 109.5
C67 C66 H66A 109.5
C67 C66 H66B 109.5
H66A C66 H66B 109.5
C67 C66 H66C 109.5
H66A C66 H66C 109.5
H66B C66 H66C 109.5
C52 C67 C68 113.0(3)
C52 C67 C66 109.4(3)
C68 C67 C66 109.5(3)
C52 C67 H67 108.2
C68 C67 H67 108.2
C66 C67 H67 108.2
C67 C68 H68A 109.5
C67 C68 H68B 109.5
H68A C68 H68B 109.5
C67 C68 H68C 109.5
H68A C68 H68C 109.5
H68B C68 H68C 109.5

loop_
_geom_bond_atom_site_label_1
_geom_bond_atom_site_label_2
_geom_bond_distance
Mo1 C1 2.067(3)
Mo1 C2 2.068(3)
Mo1 C3 2.256(4)
Mo1 C6 2.276(4)
Mo1 C5 2.330(4)
Mo1 C8 2.330(4)
Mo1 C4 2.362(4)
Mo1 C7 2.385(3)
Mo1 I2 2.8481(16)
Mo1 I1 2.8492(12)
N1 C1 1.163(4)
N1 C9 1.402(4)
N2 C2 1.169(4)
N2 C39 1.394(4)
C3 C4 1.404(5)
C3 C8 1.431(5)
C3 H3 0.9500
C4 C5 1.380(5)
C4 H4 0.9500
C5 C6 1.425(5)
C5 H5 0.9500
C6 C7 1.402(6)
C6 H6 0.9500
C7 C8 1.382(5)
C7 H7 0.9500
C8 H8 0.9500
C9 C14 1.397(5)
C9 C10 1.411(5)
C10 C11 1.394(4)
C10 C15 1.500(5)
C11 C12 1.384(5)
C11 H11 0.9500
C12 C13 1.385(5)
C12 H12 0.9500
C13 C14 1.395(4)
C13 H13 0.9500
C14 C21 1.500(5)
C15 C16 1.414(5)
C15 C20 1.417(5)
C16 C17 1.396(5)
C16 C28 1.533(5)
C17 C18 1.378(5)
C17 H17 0.9500
C18 C19 1.382(5)
C18 H18 0.9500
C19 C20 1.400(5)
C19 H19 0.9500
C20 C31 1.525(5)
C21 C26 1.407(5)
C21 C22 1.418(5)
C22 C23 1.394(5)
C22 C34 1.529(5)
C23 C24 1.390(5)
C23 H23 0.9500
C24 C25 1.377(5)
C24 H24 0.9500
C25 C26 1.393(5)
C25 H25 0.9500
C26 C37 1.524(5)
C27 C28 1.514(6)
C27 H27A 0.9800
C27 H27B 0.9800
C27 H27C 0.9800
C28 C29 1.530(5)
C28 H28 1.0000
C29 H29A 0.9800
C29 H29B 0.9800
C29 H29C 0.9800
C30 C31 1.533(5)
C30 H30A 0.9800
C30 H30B 0.9800
C30 H30C 0.9800
C31 C32 1.530(5)
C31 H31 1.0000
C32 H32A 0.9800
C32 H32B 0.9800
C32 H32C 0.9800
C33 C34 1.536(5)
C33 H33A 0.9800
C33 H33B 0.9800
C33 H33C 0.9800
C34 C35 1.528(5)
C34 H34 1.0000
C35 H35A 0.9800
C35 H35B 0.9800
C35 H35C 0.9800
C36 C37 1.532(5)
C36 H36A 0.9800
C36 H36B 0.9800
C36 H36C 0.9800
C37 C38 1.532(5)
C37 H37 1.0000
C38 H38A 0.9800
C38 H38B 0.9800
C38 H38C 0.9800
C39 C40 1.400(5)
C39 C44 1.407(4)
C40 C41 1.393(5)
C40 C45 1.497(4)
C41 C42 1.381(5)
C41 H41 0.9500
C42 C43 1.385(5)
C42 H42 0.9500
C43 C44 1.386(5)
C43 H43 0.9500
C44 C51 1.513(5)
C45 C46 1.403(5)
C45 C50 1.406(5)
C46 C47 1.400(5)
C46 C58 1.526(5)
C47 C48 1.388(5)
C47 H47 0.9500
C48 C49 1.380(5)
C48 H48 0.9500
C49 C50 1.395(5)
C49 H49 0.9500
C50 C61 1.522(5)
C51 C56 1.410(5)
C51 C52 1.411(5)
C52 C53 1.406(5)
C52 C67 1.523(5)
C53 C54 1.385(5)
C53 H53 0.9500
C54 C55 1.389(5)
C54 H54 0.9500
C55 C56 1.402(5)
C55 H55 0.9500
C56 C64 1.530(5)
C57 C58 1.539(5)
C57 H57A 0.9800
C57 H57B 0.9800
C57 H57C 0.9800
C58 C59 1.532(5)
C58 H58 1.0000
C59 H59A 0.9800
C59 H59B 0.9800
C59 H59C 0.9800
C60 C61 1.527(6)
C60 H60A 0.9800
C60 H60B 0.9800
C60 H60C 0.9800
C61 C62 1.527(6)
C61 H61 1.0000
C62 H62A 0.9800
C62 H62B 0.9800
C62 H62C 0.9800
C63 C64 1.513(5)
C63 H63A 0.9800
C63 H63B 0.9800
C63 H63C 0.9800
C64 C65 1.534(5)
C64 H64 1.0000
C65 H65A 0.9800
C65 H65B 0.9800
C65 H65C 0.9800
C66 C67 1.531(5)
C66 H66A 0.9800
C66 H66B 0.9800
C66 H66C 0.9800
C67 C68 1.529(5)
C67 H67 1.0000
C68 H68A 0.9800
C68 H68B 0.9800
C68 H68C 0.9800
